data_7244713
loop_
_publ_author_name
'Chahine, Ali'
'Chaffee, Alan L.'
'Knowles, Gregory P.'
'Turner, David Roger'
'Batten, Stuart R.'

_publ_section_title
;
 Highly Connected Framework Materials from Flexible Tetra-Isophthalate
 Ligands
;
_journal_name_full CrystEngComm
_journal_paper_doi 10.1039/D2CE00269H
_journal_year 2022
_chemical_formula_moiety 'C38 H25 Cu3.5 N2 O19'
_chemical_formula_sum 'C38 H25 Cu3.5 N2 O19'
_chemical_formula_weight 1035.99
_space_group_crystal_system monoclinic
_space_group_IT_number 12
_space_group_name_Hall '-C 2y'
_space_group_name_H-M_alt 'C 1 2/m 1'
_atom_sites_solution_hydrogens geom
_audit_creation_date 2020-12-20
_audit_creation_method
;
Olex2 1.3
(compiled 2020.11.12 svn.r5f609507 for OlexSys, GUI svn.r6226)
;
_audit_update_record
;
2022-02-10 deposited with the CCDC.	2022-03-30 downloaded from the CCDC.
;
_cell_angle_alpha 90
_cell_angle_beta 113.93(3)
_cell_angle_gamma 90
_cell_formula_units_Z 8
_cell_length_a 25.731(5)
_cell_length_b 26.455(5)
_cell_length_c 26.552(5)
_cell_measurement_reflns_used 2593
_cell_measurement_temperature 100(2)
_cell_measurement_theta_max 16.382
_cell_measurement_theta_min 0.839
_cell_volume 16521(7)
_computing_cell_refinement 'XDS (Kabsch, 1993)'
_computing_data_collection 'AS QEGUI'
_computing_data_reduction 'XDS (Kabsch, 1993)'
_computing_molecular_graphics 'Olex2 1.3 (Dolomanov et al., 2009)'
_computing_publication_material 'Olex2 1.3 (Dolomanov et al., 2009)'
_computing_structure_refinement 'SHELXL 2018/3 (Sheldrick, 2015)'
_computing_structure_solution 'SHELXT 2018/2 (Sheldrick, 2018)'
_diffrn_ambient_temperature 100(2)
_diffrn_measured_fraction_theta_full 0.990
_diffrn_measured_fraction_theta_max 0.990
_diffrn_measurement_device_type 'MX2 Synchotron'
_diffrn_measurement_method 'Omega Scan'
_diffrn_radiation_monochromator 'Silicon Double Crystal'
_diffrn_radiation_type Synchrotron
_diffrn_radiation_wavelength 0.710877
_diffrn_reflns_av_R_equivalents 0.1804
_diffrn_reflns_av_unetI/netI 0.1087
_diffrn_reflns_Laue_measured_fraction_full 0.990
_diffrn_reflns_Laue_measured_fraction_max 0.990
_diffrn_reflns_limit_h_max 20
_diffrn_reflns_limit_h_min -20
_diffrn_reflns_limit_k_max 20
_diffrn_reflns_limit_k_min -20
_diffrn_reflns_limit_l_max 21
_diffrn_reflns_limit_l_min -21
_diffrn_reflns_number 28290
_diffrn_reflns_point_group_measured_fraction_full 0.990
_diffrn_reflns_point_group_measured_fraction_max 0.990
_diffrn_reflns_theta_full 16.382
_diffrn_reflns_theta_max 16.382
_diffrn_reflns_theta_min 0.839
_diffrn_source 'MX2 Beamline Australian Synchrotron'
_diffrn_standards_number 0
_exptl_absorpt_coefficient_mu 0.932
_exptl_absorpt_correction_type multi-scan
_exptl_absorpt_process_details 'XDS (Kabsch, 1993)'
_exptl_crystal_colour blue
_exptl_crystal_colour_primary blue
_exptl_crystal_density_diffrn 0.833
_exptl_crystal_density_method 'not measured'
_exptl_crystal_description plate
_exptl_crystal_F_000 4164
_exptl_crystal_size_max 0.1
_exptl_crystal_size_mid 0.05
_exptl_crystal_size_min 0.01
_exptl_transmission_factor_max 0.4349
_exptl_transmission_factor_min 0.1219
_refine_diff_density_max 0.914
_refine_diff_density_min -0.597
_refine_diff_density_rms 0.102
_refine_ls_extinction_method none
_refine_ls_goodness_of_fit_ref 1.427
_refine_ls_hydrogen_treatment constr
_refine_ls_matrix_type full
_refine_ls_number_parameters 259
_refine_ls_number_reflns 4433
_refine_ls_number_restraints 45
_refine_ls_restrained_S_all 1.446
_refine_ls_R_factor_all 0.1713
_refine_ls_R_factor_gt 0.1391
_refine_ls_shift/su_max 0.000
_refine_ls_shift/su_mean 0.000
_refine_ls_structure_factor_coef Fsqd
_refine_ls_weighting_details 'w=1/[\s^2^(Fo^2^)+(0.2000P)^2^] where P=(Fo^2^+2Fc^2^)/3'
_refine_ls_weighting_scheme calc
_refine_ls_wR_factor_gt 0.3889
_refine_ls_wR_factor_ref 0.4252
_reflns_Friedel_coverage 0.000
_reflns_number_gt 2593
_reflns_number_total 4433
_reflns_threshold_expression 'I > 2\s(I)'
_cod_data_source_file d2ce00269h2.cif
_cod_data_source_block 2
_cod_original_formula_sum 'C38 H25 Cu3.50 N2 O19'
_cod_database_code 7244713
_shelx_shelxl_version_number 2018/3
_shelx_space_group_comment
;
The symmetry employed for this shelxl refinement is uniquely defined
by the following loop, which should always be used as a source of
symmetry information in preference to the above space-group names.
They are only intended as comments.
;
_shelx_estimated_absorpt_t_max 0.991
_shelx_estimated_absorpt_t_min 0.913
_olex2_refinement_description
;
1. Fixed Uiso
 At 1.2 times of:
  All C(H) groups, All C(H,H) groups, All N(H) groups
2. Restrained distances
 C2-C1 = C7-C6 = C15-C14 = C18-C17 = C21-C20 = C26-C25 = C34-C33 = C37-C36
 1.502 with sigma of 0.001
3. Restrained planarity
 O15, O16, C36, C37
 with sigma of 0.1
4. Uiso/Uaniso restraints and constraints
Uanis(Cu2) \\sim Ueq, Uanis(Cu1) \\sim Ueq, Uanis(Cu3) \\sim Ueq, Uanis(Cu4)
\\sim Ueq, Uanis(Cu6) \\sim Ueq, Uanis(Cu5) \\sim Ueq, : with sigma of 0.01 and
sigma for terminal atoms of 0.001
: with sigma of 0.01 and sigma for terminal atoms of 0.001
5. Others
 Fixed Sof: O15(0.5) O16(0.5) H1(0.5) H2(0.5)
6.a Ternary CH refined with riding coordinates:
 N1(H1), N2(H2)
6.b Secondary CH2 refined with riding coordinates:
 C9(H9A,H9B), C10(H10A,H10B), C11(H11A,H11B), C28(H28A,H28B), C29(H29A,H29B),
 C30(H30A,H30B)
6.c Aromatic/amide H refined with riding coordinates:
 C3(H3), C5(H5), C8(H8), C16(H16), C13(H13), C19(H19), C22(H22), C24(H24),
 C27(H27), C38(H38), C35(H35), C32(H32)
6.d Fitted hexagon refined as free rotating group:
 C17(C16,C14,C13,C12,C19), C38(C36,C35,C33,C32,C31)
;
_smtbx_masks_void_probe_radius 1.2
_smtbx_masks_void_truncation_radius 1.2
_olex2_submission_special_instructions 'No special instructions were received'

loop_
_space_group_symop_operation_xyz
'x, y, z'
'-x, y, -z'
'x+1/2, y+1/2, z'
'-x+1/2, y+1/2, -z'
'-x, -y, -z'
'x, -y, z'
'-x+1/2, -y+1/2, -z'
'x+1/2, -y+1/2, z'

loop_
_atom_site_label
_atom_site_type_symbol
_atom_site_fract_x
_atom_site_fract_y
_atom_site_fract_z
_atom_site_U_iso_or_equiv
_atom_site_adp_type
_atom_site_occupancy
_atom_site_site_symmetry_order
_atom_site_calc_flag
_atom_site_refinement_flags_posn
_atom_site_refinement_flags_adp
_atom_site_refinement_flags_occupancy
_atom_site_disorder_assembly
_atom_site_disorder_group
Cu1 Cu 0.22277(18) 0.500000 0.68472(15) 0.1551(17) Uani 1 2 d S TU P . .
Cu2 Cu 0.32488(18) 0.500000 0.76586(16) 0.1590(17) Uani 1 2 d S TU P . .
Cu3 Cu 0.2022(2) 0.500000 0.22153(19) 0.201(2) Uani 1 2 d S TU P . .
Cu4 Cu 0.48577(15) 0.23529(15) 0.33451(13) 0.1907(17) Uani 1 1 d . U . . .
Cu5 Cu 0.1951(2) 0.000000 -0.22092(18) 0.194(2) Uani 1 2 d S TU P . .
Cu6 Cu 0.500000 0.2487(5) 0.000000 0.455(7) Uani 1 2 d S TU P . .
O1 O 0.2526(6) 0.4502(5) 0.6516(5) 0.156(5) Uiso 1 1 d . . . . .
O2 O 0.3395(6) 0.4481(5) 0.7175(6) 0.154(5) Uiso 1 1 d . . . . .
O3 O 0.4656(8) 0.3030(7) 0.7019(8) 0.213(7) Uiso 1 1 d . . . . .
O4 O 0.4502(8) 0.2740(7) 0.6256(7) 0.205(7) Uiso 1 1 d . . . . .
O5 O 0.2334(7) 0.4498(7) 0.2736(6) 0.194(6) Uiso 1 1 d . . . . .
O6 O 0.3204(7) 0.4460(6) 0.2764(6) 0.183(6) Uiso 1 1 d . . . . .
O7 O 0.4307(8) 0.2428(7) 0.4021(7) 0.209(7) Uiso 1 1 d . . . . .
O8 O 0.4334(6) 0.2848(6) 0.3340(6) 0.173(5) Uiso 1 1 d . . . . .
O9 O 0.4240(7) 0.1910(6) 0.2934(7) 0.186(6) Uiso 1 1 d . . . . .
O10 O 0.4218(7) 0.2342(7) 0.2196(7) 0.203(7) Uiso 1 1 d . . . . .
O11 O 0.2926(6) 0.0541(5) 0.2703(5) 0.148(5) Uiso 1 1 d . . . . .
O12 O 0.2053(6) 0.0515(5) 0.2014(5) 0.150(5) Uiso 1 1 d . . . . .
O13 O 0.2288(7) 0.0521(6) -0.1645(6) 0.182(6) Uiso 1 1 d . . . . .
O14 O 0.3147(7) 0.0511(7) -0.1633(7) 0.205(7) Uiso 1 1 d . . . . .
O15 O 0.4357(12) 0.1939(10) -0.0533(12) 0.164(10) Uiso 0.5 1 d . . P . .
O16 O 0.4313(12) 0.2163(12) 0.0278(13) 0.175(11) Uiso 0.5 1 d . . P . .
O17 O 0.1370(9) 0.500000 0.6176(8) 0.183(8) Uiso 1 2 d S . P . .
O18 O 0.4063(10) 0.500000 0.8300(9) 0.207(9) Uiso 1 2 d S . P . .
O19 O 0.1180(14) 0.500000 0.2203(13) 0.282(14) Uiso 1 2 d S . P . .
O20 O 0.5426(12) 0.1743(11) 0.3444(12) 0.345(13) Uiso 1 1 d . . . . .
O21 O 0.4424(18) 0.3126(16) -0.0583(19) 0.51(2) Uiso 1 1 d . . . . .
O22 O 0.1076(12) 0.000000 -0.2243(11) 0.242(11) Uiso 1 2 d S . P . .
N1 N 0.2652(7) 0.3093(7) 0.4697(7) 0.143(6) Uiso 1 1 d . . . . .
H1 H 0.304768 0.296331 0.480703 0.172 Uiso 0.5 1 calc R U P . .
N2 N 0.2484(8) 0.1889(8) 0.0318(8) 0.182(7) Uiso 1 1 d . . . . .
H2 H 0.289247 0.197398 0.054056 0.219 Uiso 0.5 1 calc R U P . .
C1 C 0.3016(10) 0.4347(7) 0.6723(8) 0.150(8) Uiso 1 1 d D . . . .
C2 C 0.3203(9) 0.4023(8) 0.6362(8) 0.160(8) Uiso 1 1 d D . . . .
C3 C 0.2901(9) 0.3969(8) 0.5803(9) 0.147(7) Uiso 1 1 d . . . . .
H3 H 0.256412 0.416254 0.562674 0.176 Uiso 1 1 calc R U . . .
C4 C 0.3057(9) 0.3666(8) 0.5506(8) 0.140(7) Uiso 1 1 d . . . . .
C5 C 0.3553(9) 0.3371(8) 0.5719(9) 0.142(7) Uiso 1 1 d . . . . .
H5 H 0.365978 0.317011 0.547963 0.170 Uiso 1 1 calc R U . . .
C6 C 0.3875(9) 0.3375(9) 0.6261(10) 0.170(8) Uiso 1 1 d D . . . .
C7 C 0.4348(11) 0.3002(10) 0.6528(16) 0.228(13) Uiso 1 1 d D . . . .
C8 C 0.3709(10) 0.3730(9) 0.6587(9) 0.166(8) Uiso 1 1 d . . . . .
H8 H 0.394835 0.376774 0.696689 0.199 Uiso 1 1 calc R U . . .
C9 C 0.2711(9) 0.3600(8) 0.4892(8) 0.155(8) Uiso 1 1 d . . . . .
H9A H 0.232622 0.374068 0.479943 0.186 Uiso 1 1 calc R U . . .
H9B H 0.289000 0.380144 0.469177 0.186 Uiso 1 1 calc R U . . .
C10 C 0.2382(8) 0.2751(6) 0.4951(9) 0.146(7) Uiso 1 1 d . . . . .
H10A H 0.241670 0.289823 0.530561 0.175 Uiso 1 1 calc R U . . .
H10B H 0.197204 0.272802 0.470867 0.175 Uiso 1 1 calc R U . . .
C11 C 0.2375(9) 0.3038(8) 0.4095(8) 0.161(8) Uiso 1 1 d . . . . .
H11A H 0.201426 0.323132 0.394989 0.193 Uiso 1 1 calc R U . . .
H11B H 0.228509 0.267797 0.399796 0.193 Uiso 1 1 calc R U . . .
C15 C 0.2769(12) 0.4280(6) 0.2892(8) 0.183(9) Uiso 1 1 d D . . . .
C17 C 0.3615(5) 0.3118(5) 0.3655(6) 0.148(7) Uiso 1 1 d DG . . . .
C16 C 0.3486(6) 0.3554(6) 0.3334(5) 0.151(7) Uiso 1 1 d G . . . .
H16 H 0.372846 0.366159 0.316402 0.181 Uiso 1 1 calc R U . . .
C14 C 0.3003(7) 0.3832(4) 0.3263(5) 0.163(8) Uiso 1 1 d DG . . . .
C13 C 0.2648(5) 0.3674(6) 0.3512(6) 0.190(10) Uiso 1 1 d G . . . .
H13 H 0.231797 0.386403 0.346302 0.229 Uiso 1 1 calc R U . . .
C12 C 0.2777(6) 0.3239(6) 0.3832(6) 0.147(7) Uiso 1 1 d G . . . .
C19 C 0.3261(6) 0.2961(4) 0.3904(5) 0.157(8) Uiso 1 1 d G . . . .
H19 H 0.334885 0.266326 0.412275 0.188 Uiso 1 1 calc R U . . .
C18 C 0.4104(7) 0.2780(8) 0.3711(11) 0.177(9) Uiso 1 1 d D . . . .
C20 C 0.4028(9) 0.1984(11) 0.2423(13) 0.209(11) Uiso 1 1 d D . . . .
C21 C 0.3461(8) 0.1747(9) 0.2089(9) 0.158(8) Uiso 1 1 d D . . . .
C22 C 0.3100(10) 0.1929(9) 0.1566(10) 0.171(9) Uiso 1 1 d . . . . .
H22 H 0.323321 0.220010 0.141486 0.205 Uiso 1 1 calc R U . . .
C23 C 0.2567(10) 0.1741(9) 0.1259(10) 0.159(8) Uiso 1 1 d . . . . .
C24 C 0.2418(9) 0.1316(9) 0.1503(8) 0.153(8) Uiso 1 1 d . . . . .
H24 H 0.207082 0.114875 0.129143 0.184 Uiso 1 1 calc R U . . .
C25 C 0.2743(9) 0.1123(7) 0.2033(8) 0.143(7) Uiso 1 1 d D . . . .
C26 C 0.2509(9) 0.0695(7) 0.2249(8) 0.135(7) Uiso 1 1 d D . . . .
C27 C 0.3260(9) 0.1328(8) 0.2281(8) 0.154(8) Uiso 1 1 d . . . . .
H27 H 0.351252 0.117752 0.261584 0.184 Uiso 1 1 calc R U . . .
C28 C 0.2215(11) 0.1931(10) 0.0735(11) 0.205(11) Uiso 1 1 d . . . . .
H28A H 0.212905 0.229096 0.077215 0.246 Uiso 1 1 calc R U . . .
H28B H 0.185081 0.174351 0.059408 0.246 Uiso 1 1 calc R U . . .
C29 C 0.2300(10) 0.2281(9) -0.0103(11) 0.196(10) Uiso 1 1 d . . . . .
H29A H 0.190761 0.238814 -0.017675 0.235 Uiso 1 1 calc R U . . .
H29B H 0.230625 0.214993 -0.045008 0.235 Uiso 1 1 calc R U . . .
C30 C 0.2506(11) 0.1369(11) 0.0143(10) 0.212(11) Uiso 1 1 d . . . . .
H30A H 0.211610 0.125154 -0.008695 0.254 Uiso 1 1 calc R U . . .
H30B H 0.266440 0.114812 0.047110 0.254 Uiso 1 1 calc R U . . .
C34 C 0.2806(12) 0.0662(8) -0.1446(7) 0.179(9) Uiso 1 1 d D . . . .
C37 C 0.4177(7) 0.1946(7) -0.0166(17) 0.269(16) Uiso 1 1 d D . . . .
C38 C 0.3357(9) 0.1610(6) -0.0018(6) 0.234(12) Uiso 1 1 d G . . . .
H38 H 0.346939 0.182385 0.029552 0.281 Uiso 1 1 calc R U . . .
C36 C 0.3690(7) 0.1581(7) -0.0320(9) 0.302(17) Uiso 1 1 d DG . . . .
C35 C 0.3526(9) 0.1268(8) -0.0779(8) 0.236(12) Uiso 1 1 d G . . . .
H35 H 0.375300 0.124848 -0.098522 0.284 Uiso 1 1 calc R U . . .
C33 C 0.3030(10) 0.0985(6) -0.0937(6) 0.222(11) Uiso 1 1 d DG . . . .
C32 C 0.2698(7) 0.1014(7) -0.0636(9) 0.223(11) Uiso 1 1 d G . . . .
H32 H 0.235876 0.082081 -0.074383 0.268 Uiso 1 1 calc R U . . .
C31 C 0.2861(8) 0.1327(8) -0.0176(8) 0.210(11) Uiso 1 1 d G . . . .

loop_
_atom_site_aniso_label
_atom_site_aniso_U_11
_atom_site_aniso_U_22
_atom_site_aniso_U_33
_atom_site_aniso_U_23
_atom_site_aniso_U_13
_atom_site_aniso_U_12
Cu1 0.178(4) 0.165(4) 0.143(3) 0.000 0.087(3) 0.000
Cu2 0.182(4) 0.162(3) 0.157(3) 0.000 0.093(3) 0.000
Cu3 0.248(5) 0.201(4) 0.174(4) 0.000 0.105(4) 0.000
Cu4 0.178(3) 0.221(4) 0.169(3) 0.007(2) 0.067(2) -0.027(3)
Cu5 0.253(5) 0.179(4) 0.170(4) 0.000 0.106(3) 0.000
Cu6 0.424(10) 0.455(11) 0.500(10) 0.000 0.202(8) 0.000

loop_
_atom_type_symbol
_atom_type_description
_atom_type_scat_dispersion_real
_atom_type_scat_dispersion_imag
_atom_type_scat_source
C C 0.0033 0.0016 'International Tables Vol C Tables 4.2.6.8 and 6.1.1.4'
H H 0.0000 0.0000 'International Tables Vol C Tables 4.2.6.8 and 6.1.1.4'
Cu Cu 0.3201 1.2651 'International Tables Vol C Tables 4.2.6.8 and 6.1.1.4'
N N 0.0061 0.0033 'International Tables Vol C Tables 4.2.6.8 and 6.1.1.4'
O O 0.0106 0.0060 'International Tables Vol C Tables 4.2.6.8 and 6.1.1.4'

loop_
_geom_angle_atom_site_label_1
_geom_angle_atom_site_label_2
_geom_angle_atom_site_label_3
_geom_angle
_geom_angle_site_symmetry_1
_geom_angle_site_symmetry_3
_geom_angle_publ_flag
O1 Cu1 Cu2 85.6(4) . . ?
O1 Cu1 Cu2 85.6(4) 6_565 . ?
O1 Cu1 O1 87.2(8) 6_565 . ?
O1 Cu1 O11 89.8(6) 6_565 4_556 ?
O1 Cu1 O11 89.8(6) . 7_556 ?
O1 Cu1 O11 168.8(6) . 4_556 ?
O1 Cu1 O11 168.8(6) 6_565 7_556 ?
O1 Cu1 O17 94.9(6) 6_565 . ?
O1 Cu1 O17 94.9(6) . . ?
O11 Cu1 Cu2 83.4(4) 7_556 . ?
O11 Cu1 Cu2 83.4(4) 4_556 . ?
O11 Cu1 O11 91.1(7) 4_556 7_556 ?
O11 Cu1 O17 96.1(6) 4_556 . ?
O11 Cu1 O17 96.1(6) 7_556 . ?
O17 Cu1 Cu2 179.4(6) . . ?
O2 Cu2 Cu1 82.0(4) 6_565 . ?
O2 Cu2 Cu1 82.0(4) . . ?
O2 Cu2 O2 85.8(8) . 6_565 ?
O2 Cu2 O18 97.7(6) 6_565 . ?
O2 Cu2 O18 97.7(6) . . ?
O12 Cu2 Cu1 85.4(4) 4_556 . ?
O12 Cu2 Cu1 85.4(4) 7_556 . ?
O12 Cu2 O2 167.3(6) 7_556 6_565 ?
O12 Cu2 O2 91.1(6) 7_556 . ?
O12 Cu2 O2 91.1(6) 4_556 6_565 ?
O12 Cu2 O2 167.3(6) 4_556 . ?
O12 Cu2 O12 89.3(8) 4_556 7_556 ?
O12 Cu2 O18 94.9(6) 4_556 . ?
O12 Cu2 O18 94.9(6) 7_556 . ?
O18 Cu2 Cu1 179.7(7) . . ?
O5 Cu3 Cu5 82.8(6) 6_565 7 ?
O5 Cu3 Cu5 82.8(6) . 7 ?
O5 Cu3 O5 91.8(10) . 6_565 ?
O5 Cu3 O14 166.7(8) 6_565 7 ?
O5 Cu3 O14 89.2(7) . 7 ?
O5 Cu3 O14 166.7(8) . 4 ?
O5 Cu3 O14 89.2(7) 6_565 4 ?
O5 Cu3 O19 98.0(8) 6_565 . ?
O5 Cu3 O19 98.0(8) . . ?
O14 Cu3 Cu5 84.2(6) 7 7 ?
O14 Cu3 Cu5 84.2(6) 4 7 ?
O14 Cu3 O14 86.9(10) 7 4 ?
O14 Cu3 O19 95.0(8) 4 . ?
O14 Cu3 O19 95.0(8) 7 . ?
O19 Cu3 Cu5 178.9(8) . 7 ?
O4 Cu4 O8 95.1(7) 2_656 . ?
O4 Cu4 O9 175.3(8) 2_656 . ?
O4 Cu4 O20 86.7(9) 2_656 . ?
O8 Cu4 O9 89.7(7) . . ?
O8 Cu4 O20 171.7(9) . . ?
O9 Cu4 O20 88.6(9) . . ?
O6 Cu5 Cu3 83.9(5) 7 7 ?
O6 Cu5 Cu3 83.9(5) 4_545 7 ?
O6 Cu5 O6 92.7(9) 4_545 7 ?
O6 Cu5 O22 94.4(7) 7 . ?
O6 Cu5 O22 94.4(7) 4_545 . ?
O13 Cu5 Cu3 82.6(5) . 7 ?
O13 Cu5 Cu3 82.6(5) 6 7 ?
O13 Cu5 O6 87.4(6) 6 4_545 ?
O13 Cu5 O6 166.4(7) . 4_545 ?
O13 Cu5 O6 166.4(7) 6 7 ?
O13 Cu5 O6 87.4(6) . 7 ?
O13 Cu5 O13 89.3(9) 6 . ?
O13 Cu5 O22 99.2(7) 6 . ?
O13 Cu5 O22 99.2(7) . . ?
O22 Cu5 Cu3 177.5(7) . 7 ?
O15 Cu6 O15 98.6(14) . 2_655 ?
O15 Cu6 O16 91.3(10) . 2_655 ?
O15 Cu6 O16 59.9(11) . . ?
O15 Cu6 O16 91.3(10) 2_655 . ?
O15 Cu6 O16 59.9(11) 2_655 2_655 ?
O15 Cu6 O21 171.9(13) 2_655 . ?
O15 Cu6 O21 86.7(12) 2_655 2_655 ?
O15 Cu6 O21 171.9(13) . 2_655 ?
O15 Cu6 O21 86.7(12) . . ?
O16 Cu6 O16 136.9(16) . 2_655 ?
O16 Cu6 O21 114.2(14) 2_655 . ?
O16 Cu6 O21 96.6(12) 2_655 2_655 ?
O16 Cu6 O21 96.6(12) . . ?
O16 Cu6 O21 114.2(14) . 2_655 ?
O21 Cu6 O21 89(2) . 2_655 ?
C1 O1 Cu1 123.9(13) . . ?
C1 O2 Cu2 121.9(13) . . ?
C7 O4 Cu4 114.5(19) . 2_656 ?
C15 O5 Cu3 132.6(17) . . ?
C15 O6 Cu5 119.8(10) . 7 ?
C18 O8 Cu4 115.3(12) . . ?
C20 O9 Cu4 114.7(16) . . ?
C26 O11 Cu1 118.9(12) . 7_556 ?
C26 O12 Cu2 122.6(13) . 7_556 ?
C34 O13 Cu5 126.0(14) . . ?
C34 O14 Cu3 124.9(14) . 7 ?
C37 O15 Cu6 84.8(16) . . ?
C37 O16 Cu6 79.9(18) . . ?
C9 N1 H1 105.7 . . ?
C9 N1 C10 114.6(16) . . ?
C9 N1 C11 115.0(17) . . ?
C10 N1 H1 105.7 . . ?
C10 N1 C11 109.2(16) . . ?
C11 N1 H1 105.7 . . ?
C28 N2 H2 103.4 . . ?
C29 N2 H2 103.4 . . ?
C29 N2 C28 114(2) . . ?
C29 N2 C30 118(2) . . ?
C30 N2 H2 103.4 . . ?
C30 N2 C28 113(2) . . ?
O1 C1 O2 126.6(19) . . ?
O1 C1 C2 116(2) . . ?
O2 C1 C2 116(2) . . ?
C3 C2 C1 124(2) . . ?
C3 C2 C8 114.7(19) . . ?
C8 C2 C1 121(2) . . ?
C2 C3 H3 118.6 . . ?
C4 C3 C2 123(2) . . ?
C4 C3 H3 118.6 . . ?
C3 C4 C5 124(2) . . ?
C3 C4 C9 122(2) . . ?
C5 C4 C9 114(2) . . ?
C4 C5 H5 120.2 . . ?
C6 C5 C4 120(2) . . ?
C6 C5 H5 120.2 . . ?
C5 C6 C7 122(3) . . ?
C5 C6 C8 116(2) . . ?
C8 C6 C7 121(3) . . ?
O3 C7 C6 121(3) . . ?
O4 C7 O3 117(2) . . ?
O4 C7 C6 120(3) . . ?
C2 C8 C6 123(2) . . ?
C2 C8 H8 118.6 . . ?
C6 C8 H8 118.6 . . ?
N1 C9 C4 115.5(18) . . ?
N1 C9 H9A 108.4 . . ?
N1 C9 H9B 108.4 . . ?
C4 C9 H9A 108.4 . . ?
C4 C9 H9B 108.4 . . ?
H9A C9 H9B 107.5 . . ?
N1 C10 H10A 108.7 . . ?
N1 C10 H10B 108.7 . . ?
C10 C10 N1 114(2) 7_556 . ?
C10 C10 H10A 108.7 7_556 . ?
C10 C10 H10B 108.7 7_556 . ?
H10A C10 H10B 107.6 . . ?
N1 C11 H11A 109.7 . . ?
N1 C11 H11B 109.7 . . ?
N1 C11 C12 109.7(16) . . ?
H11A C11 H11B 108.2 . . ?
C12 C11 H11A 109.7 . . ?
C12 C11 H11B 109.7 . . ?
O5 C15 O6 119.7(15) . . ?
O5 C15 C14 134(3) . . ?
O6 C15 C14 106.6(19) . . ?
C16 C17 C19 120.0 . . ?
C16 C17 C18 122.5(16) . . ?
C19 C17 C18 117.3(15) . . ?
C17 C16 H16 120.0 . . ?
C17 C16 C14 120.0 . . ?
C14 C16 H16 120.0 . . ?
C16 C14 C15 127.2(17) . . ?
C16 C14 C13 120.0 . . ?
C13 C14 C15 112.5(17) . . ?
C14 C13 H13 120.0 . . ?
C12 C13 C14 120.0 . . ?
C12 C13 H13 120.0 . . ?
C13 C12 C11 121.3(14) . . ?
C13 C12 C19 120.0 . . ?
C19 C12 C11 118.7(14) . . ?
C17 C19 H19 120.0 . . ?
C12 C19 C17 120.0 . . ?
C12 C19 H19 120.0 . . ?
O7 C18 O8 113.8(14) . . ?
O7 C18 C17 130(2) . . ?
O8 C18 C17 116(2) . . ?
O9 C20 O10 122(2) . . ?
O9 C20 C21 118(3) . . ?
O10 C20 C21 119(3) . . ?
C22 C21 C20 122(3) . . ?
C27 C21 C20 122(2) . . ?
C27 C21 C22 116(2) . . ?
C21 C22 H22 117.9 . . ?
C23 C22 C21 124(2) . . ?
C23 C22 H22 117.9 . . ?
C22 C23 C24 114(2) . . ?
C22 C23 C28 123(3) . . ?
C28 C23 C24 123(2) . . ?
C23 C24 H24 117.3 . . ?
C25 C24 C23 125(2) . . ?
C25 C24 H24 117.3 . . ?
C24 C25 C26 119.1(19) . . ?
C27 C25 C24 114.5(19) . . ?
C27 C25 C26 126(2) . . ?
O11 C26 C25 106.2(17) . . ?
O12 C26 O11 128.8(18) . . ?
O12 C26 C25 125(2) . . ?
C21 C27 H27 117.3 . . ?
C25 C27 C21 125(2) . . ?
C25 C27 H27 117.3 . . ?
N2 C28 H28A 109.0 . . ?
N2 C28 H28B 109.0 . . ?
C23 C28 N2 113(2) . . ?
C23 C28 H28A 109.0 . . ?
C23 C28 H28B 109.0 . . ?
H28A C28 H28B 107.8 . . ?
N2 C29 C29 108(3) . 7 ?
N2 C29 H29A 110.1 . . ?
N2 C29 H29B 110.1 . . ?
C29 C29 H29A 110.1 7 . ?
C29 C29 H29B 110.1 7 . ?
H29A C29 H29B 108.4 . . ?
N2 C30 H30A 109.3 . . ?
N2 C30 H30B 109.3 . . ?
N2 C30 C31 111(2) . . ?
H30A C30 H30B 108.0 . . ?
C31 C30 H30A 109.3 . . ?
C31 C30 H30B 109.3 . . ?
O13 C34 C33 120(2) . . ?
O14 C34 O13 122.1(16) . . ?
O14 C34 C33 118(2) . . ?
O15 C37 C36 108(3) . . ?
O16 C37 O15 135(2) . . ?
O16 C37 C36 116(4) . . ?
C36 C38 H38 120.0 . . ?
C36 C38 C31 120.0 . . ?
C31 C38 H38 120.0 . . ?
C38 C36 C37 117(3) . . ?
C35 C36 C37 123(3) . . ?
C35 C36 C38 120.0 . . ?
C36 C35 H35 120.0 . . ?
C36 C35 C33 120.0 . . ?
C33 C35 H35 120.0 . . ?
C35 C33 C34 123(2) . . ?
C32 C33 C34 117(2) . . ?
C32 C33 C35 120.0 . . ?
C33 C32 H32 120.0 . . ?
C33 C32 C31 120.0 . . ?
C31 C32 H32 120.0 . . ?
C38 C31 C30 119(2) . . ?
C32 C31 C30 121(2) . . ?
C32 C31 C38 120.0 . . ?

loop_
_geom_bond_atom_site_label_1
_geom_bond_atom_site_label_2
_geom_bond_distance
_geom_bond_site_symmetry_2
_geom_bond_publ_flag
Cu1 Cu2 2.637(6) . ?
Cu1 O1 1.910(15) 6_565 ?
Cu1 O1 1.910(14) . ?
Cu1 O11 2.003(13) 7_556 ?
Cu1 O11 2.003(13) 4_556 ?
Cu1 O17 2.20(2) . ?
Cu2 O2 2.018(14) 6_565 ?
Cu2 O2 2.018(14) . ?
Cu2 O12 1.939(14) 4_556 ?
Cu2 O12 1.939(14) 7_556 ?
Cu2 O18 2.10(2) . ?
Cu3 Cu5 2.649(8) 7 ?
Cu3 O5 1.850(18) . ?
Cu3 O5 1.850(18) 6_565 ?
Cu3 O14 1.964(18) 7 ?
Cu3 O14 1.964(18) 4 ?
Cu3 O19 2.15(3) . ?
Cu4 O4 1.863(19) 2_656 ?
Cu4 O8 1.875(16) . ?
Cu4 O9 1.918(16) . ?
Cu4 O20 2.12(3) . ?
Cu5 O6 1.973(16) 7 ?
Cu5 O6 1.973(16) 4_545 ?
Cu5 O13 1.960(16) 6 ?
Cu5 O13 1.960(16) . ?
Cu5 O22 2.22(3) . ?
Cu6 O15 2.22(3) 2_655 ?
Cu6 O15 2.22(3) . ?
Cu6 O16 2.34(3) 2_655 ?
Cu6 O16 2.34(3) . ?
Cu6 O21 2.36(4) . ?
Cu6 O21 2.36(4) 2_655 ?
O1 C1 1.22(2) . ?
O2 C1 1.252(19) . ?
O3 C7 1.22(3) . ?
O4 C7 1.18(3) . ?
O5 C15 1.18(2) . ?
O6 C15 1.38(3) . ?
O7 C18 1.21(2) . ?
O8 C18 1.35(2) . ?
O9 C20 1.26(3) . ?
O10 C20 1.32(3) . ?
O11 C26 1.313(19) . ?
O12 C26 1.183(18) . ?
O13 C34 1.27(2) . ?
O14 C34 1.24(2) . ?
O15 C37 1.24(4) . ?
O16 C37 1.23(4) . ?
N1 H1 1.0000 . ?
N1 C9 1.42(2) . ?
N1 C10 1.46(2) . ?
N1 C11 1.47(2) . ?
N2 H2 1.0000 . ?
N2 C28 1.53(3) . ?
N2 C29 1.45(3) . ?
N2 C30 1.46(3) . ?
C1 C2 1.5021(11) . ?
C2 C3 1.38(2) . ?
C2 C8 1.42(2) . ?
C3 H3 0.9500 . ?
C3 C4 1.30(2) . ?
C4 C5 1.41(2) . ?
C4 C9 1.52(2) . ?
C5 H5 0.9500 . ?
C5 C6 1.34(2) . ?
C6 C7 1.5020(11) . ?
C6 C8 1.45(3) . ?
C8 H8 0.9500 . ?
C9 H9A 0.9900 . ?
C9 H9B 0.9900 . ?
C10 C10 1.44(3) 7_556 ?
C10 H10A 0.9900 . ?
C10 H10B 0.9900 . ?
C11 H11A 0.9900 . ?
C11 H11B 0.9900 . ?
C11 C12 1.56(2) . ?
C15 C14 1.5021(11) . ?
C17 C16 1.3900 . ?
C17 C19 1.3900 . ?
C17 C18 1.5019(11) . ?
C16 H16 0.9500 . ?
C16 C14 1.3900 . ?
C14 C13 1.3900 . ?
C13 H13 0.9500 . ?
C13 C12 1.3900 . ?
C12 C19 1.3900 . ?
C19 H19 0.9500 . ?
C20 C21 1.5019(12) . ?
C21 C22 1.41(2) . ?
C21 C27 1.40(2) . ?
C22 H22 0.9500 . ?
C22 C23 1.37(3) . ?
C23 C24 1.43(3) . ?
C23 C28 1.41(3) . ?
C24 H24 0.9500 . ?
C24 C25 1.41(2) . ?
C25 C26 1.5020(11) . ?
C25 C27 1.34(2) . ?
C27 H27 0.9500 . ?
C28 H28A 0.9900 . ?
C28 H28B 0.9900 . ?
C29 C29 1.50(4) 7 ?
C29 H29A 0.9900 . ?
C29 H29B 0.9900 . ?
C30 H30A 0.9900 . ?
C30 H30B 0.9900 . ?
C30 C31 1.48(3) . ?
C34 C33 1.5021(11) . ?
C37 C36 1.5021(11) . ?
C38 H38 0.9500 . ?
C38 C36 1.3900 . ?
C38 C31 1.3900 . ?
C36 C35 1.3900 . ?
C35 H35 0.9500 . ?
C35 C33 1.3900 . ?
C33 C32 1.3900 . ?
C32 H32 0.9500 . ?
C32 C31 1.3900 . ?

loop_
_geom_torsion_atom_site_label_1
_geom_torsion_atom_site_label_2
_geom_torsion_atom_site_label_3
_geom_torsion_atom_site_label_4
_geom_torsion
_geom_torsion_site_symmetry_1
_geom_torsion_site_symmetry_2
_geom_torsion_site_symmetry_3
_geom_torsion_site_symmetry_4
_geom_torsion_publ_flag
Cu1 O1 C1 O2 0(3) . . . . ?
Cu1 O1 C1 C2 -170.0(12) . . . . ?
Cu1 O11 C26 O12 -11(3) 7_556 . . . ?
Cu1 O11 C26 C25 175.7(11) 7_556 . . . ?
Cu2 O2 C1 O1 0(3) . . . . ?
Cu2 O2 C1 C2 170.5(13) . . . . ?
Cu2 O12 C26 O11 13(3) 7_556 . . . ?
Cu2 O12 C26 C25 -174.8(13) 7_556 . . . ?
Cu3 O5 C15 O6 14(4) . . . . ?
Cu3 O5 C15 C14 -171.4(15) . . . . ?
Cu3 O14 C34 O13 -5(4) 7 . . . ?
Cu3 O14 C34 C33 169.6(13) 7 . . . ?
Cu4 O4 C7 O3 8(4) 2_656 . . . ?
Cu4 O4 C7 C6 173.6(18) 2_656 . . . ?
Cu4 O8 C18 O7 5(3) . . . . ?
Cu4 O8 C18 C17 -170.2(12) . . . . ?
Cu4 O9 C20 O10 -1(3) . . . . ?
Cu4 O9 C20 C21 -165.2(17) . . . . ?
Cu5 Cu3 O5 C15 -8(2) 7 . . . ?
Cu5 O6 C15 O5 -12(3) 7 . . . ?
Cu5 O6 C15 C14 172.5(10) 7 . . . ?
Cu5 O13 C34 O14 7(3) . . . . ?
Cu5 O13 C34 C33 -167.4(13) . . . . ?
Cu6 O15 C37 O16 0(3) . . . . ?
Cu6 O15 C37 C36 -177.9(13) . . . . ?
Cu6 O16 C37 O15 0(3) . . . . ?
Cu6 O16 C37 C36 177.8(15) . . . . ?
O1 C1 C2 C3 12(3) . . . . ?
O1 C1 C2 C8 -165.6(19) . . . . ?
O2 C1 C2 C3 -159(2) . . . . ?
O2 C1 C2 C8 23(3) . . . . ?
O4 Cu4 O8 C18 -100.8(16) 2_656 . . . ?
O5 Cu3 O5 C15 -91(3) 6_565 . . . ?
O5 C15 C14 C16 167(2) . . . . ?
O5 C15 C14 C13 -7(3) . . . . ?
O6 C15 C14 C16 -18(2) . . . . ?
O6 C15 C14 C13 167.9(12) . . . . ?
O9 Cu4 O8 C18 79.1(16) . . . . ?
O9 C20 C21 C22 158(2) . . . . ?
O9 C20 C21 C27 -22(4) . . . . ?
O10 C20 C21 C22 -7(4) . . . . ?
O10 C20 C21 C27 173(2) . . . . ?
O13 C34 C33 C35 -161.7(17) . . . . ?
O13 C34 C33 C32 15(3) . . . . ?
O14 Cu3 O5 C15 76(3) 7 . . . ?
O14 Cu3 O5 C15 3(5) 4 . . . ?
O14 C34 C33 C35 24(3) . . . . ?
O14 C34 C33 C32 -159.8(18) . . . . ?
O15 C37 C36 C38 -167.1(16) . . . . ?
O15 C37 C36 C35 5(2) . . . . ?
O16 C37 C36 C38 15(2) . . . . ?
O16 C37 C36 C35 -173.0(17) . . . . ?
O19 Cu3 O5 C15 171(2) . . . . ?
N1 C11 C12 C13 -111.8(15) . . . . ?
N1 C11 C12 C19 70.9(18) . . . . ?
N2 C30 C31 C38 39(3) . . . . ?
N2 C30 C31 C32 -140.3(17) . . . . ?
C1 C2 C3 C4 -176(2) . . . . ?
C1 C2 C8 C6 173.9(19) . . . . ?
C2 C3 C4 C5 -1(4) . . . . ?
C2 C3 C4 C9 178.2(19) . . . . ?
C3 C2 C8 C6 -4(3) . . . . ?
C3 C4 C5 C6 4(3) . . . . ?
C3 C4 C9 N1 -137(2) . . . . ?
C4 C5 C6 C7 169(2) . . . . ?
C4 C5 C6 C8 -6(3) . . . . ?
C5 C4 C9 N1 42(3) . . . . ?
C5 C6 C7 O3 176(2) . . . . ?
C5 C6 C7 O4 11(4) . . . . ?
C5 C6 C8 C2 6(3) . . . . ?
C7 C6 C8 C2 -168(2) . . . . ?
C8 C2 C3 C4 2(3) . . . . ?
C8 C6 C7 O3 -10(4) . . . . ?
C8 C6 C7 O4 -175(2) . . . . ?
C9 N1 C10 C10 -142(2) . . . 7_556 ?
C9 N1 C11 C12 70(2) . . . . ?
C9 C4 C5 C6 -176.0(19) . . . . ?
C10 N1 C9 C4 59(2) . . . . ?
C10 N1 C11 C12 -159.6(15) . . . . ?
C11 N1 C9 C4 -173.0(17) . . . . ?
C11 N1 C10 C10 87(3) . . . 7_556 ?
C11 C12 C19 C17 177.3(13) . . . . ?
C15 C14 C13 C12 174.7(14) . . . . ?
C17 C16 C14 C15 -173.8(16) . . . . ?
C17 C16 C14 C13 0.0 . . . . ?
C16 C17 C19 C12 0.0 . . . . ?
C16 C17 C18 O7 170(2) . . . . ?
C16 C17 C18 O8 -15(2) . . . . ?
C16 C14 C13 C12 0.0 . . . . ?
C14 C13 C12 C11 -177.2(14) . . . . ?
C14 C13 C12 C19 0.0 . . . . ?
C13 C12 C19 C17 0.0 . . . . ?
C19 C17 C16 C14 0.0 . . . . ?
C19 C17 C18 O7 -15(3) . . . . ?
C19 C17 C18 O8 160.1(15) . . . . ?
C18 C17 C16 C14 175.0(15) . . . . ?
C18 C17 C19 C12 -175.2(14) . . . . ?
C20 C21 C22 C23 -177(2) . . . . ?
C20 C21 C27 C25 174(2) . . . . ?
C21 C22 C23 C24 -4(3) . . . . ?
C21 C22 C23 C28 -180(2) . . . . ?
C22 C21 C27 C25 -6(3) . . . . ?
C22 C23 C24 C25 6(3) . . . . ?
C22 C23 C28 N2 60(3) . . . . ?
C23 C24 C25 C26 175.6(19) . . . . ?
C23 C24 C25 C27 -9(3) . . . . ?
C24 C23 C28 N2 -116(3) . . . . ?
C24 C25 C26 O11 170.4(17) . . . . ?
C24 C25 C26 O12 -3(3) . . . . ?
C24 C25 C27 C21 8(3) . . . . ?
C26 C25 C27 C21 -176.1(18) . . . . ?
C27 C21 C22 C23 4(3) . . . . ?
C27 C25 C26 O11 -5(3) . . . . ?
C27 C25 C26 O12 -178(2) . . . . ?
C28 N2 C29 C29 90(3) . . . 7 ?
C28 N2 C30 C31 -169.4(19) . . . . ?
C28 C23 C24 C25 -177(2) . . . . ?
C29 N2 C28 C23 -151(2) . . . . ?
C29 N2 C30 C31 55(3) . . . . ?
C30 N2 C28 C23 72(3) . . . . ?
C30 N2 C29 C29 -135(3) . . . 7 ?
C34 C33 C32 C31 -176.6(16) . . . . ?
C37 C36 C35 C33 -172.1(16) . . . . ?
C38 C36 C35 C33 0.0 . . . . ?
C36 C38 C31 C30 -178.9(19) . . . . ?
C36 C38 C31 C32 0.0 . . . . ?
C36 C35 C33 C34 176.4(18) . . . . ?
C36 C35 C33 C32 0.0 . . . . ?
C35 C33 C32 C31 0.0 . . . . ?
C33 C32 C31 C30 179(2) . . . . ?
C33 C32 C31 C38 0.0 . . . . ?
C31 C38 C36 C37 172.6(16) . . . . ?
C31 C38 C36 C35 0.0 . . . . ?

loop_
_smtbx_masks_void_nr
_smtbx_masks_void_average_x
_smtbx_masks_void_average_y
_smtbx_masks_void_average_z
_smtbx_masks_void_volume
_smtbx_masks_void_count_electrons
_smtbx_masks_void_content
1 -0.568 -0.392 -0.390 10075.5 2036.0 ?
